data_7009759
loop_
_publ_author_name
'Miller, Hamish A.'
'Laing, Norman'
'Parsons, Simon'
'Parkin, Andrew'
'Tasker, Peter A.'
'White, David J.'

_publ_section_title
;
 Supramolecular assemblies from ditopic ligands and transition metal
 salts&#x200A;&#x2020;
;
_journal_issue 21
_journal_name_full 'Journal of the Chemical Society, Dalton Transactions'
_journal_page_first 3773
_journal_paper_doi 10.1039/b003436n
_journal_year 2000
_chemical_formula_moiety '[Ni(LCy)](SO4).2CHCl3'
_chemical_formula_sum 'C40 H58 Cl6 N4 Ni O8 S'
_chemical_formula_weight 1026.37
_chemical_name_systematic
; 
 ? 
;
_space_group_IT_number 2
_symmetry_cell_setting triclinic
_symmetry_space_group_name_Hall '-P 1'
_symmetry_space_group_name_H-M 'P -1'
_atom_sites_solution_hydrogens geom
_atom_sites_solution_primary direct
_atom_sites_solution_secondary difmap
_audit_creation_method SHELXL-97
_cell_angle_alpha 99.26(3)
_cell_angle_beta 107.95(3)
_cell_angle_gamma 98.71(3)
_cell_formula_units_Z 2
_cell_length_a 11.108(5)
_cell_length_b 14.319(7)
_cell_length_c 16.230(11)
_cell_measurement_reflns_used 37
_cell_measurement_temperature 220(2)
_cell_measurement_theta_max 22
_cell_measurement_theta_min 20
_cell_volume 2368(2)
_computing_cell_refinement 'Stoe DIF4'
_computing_data_collection 'Stoe DIF4'
_computing_data_reduction 'Stoe REDU4'
_computing_molecular_graphics SHELXTL
_computing_structure_refinement 'SHELXL-97 (Sheldrick, 1997)'
_computing_structure_solution SIR92
_diffrn_ambient_temperature 220(2)
_diffrn_measured_fraction_theta_full 0.979
_diffrn_measured_fraction_theta_max 0.979
_diffrn_measurement_method Omega-theta
_diffrn_radiation_monochromator graphite
_diffrn_radiation_source 'fine-focus sealed tube'
_diffrn_radiation_type CuK\a
_diffrn_radiation_wavelength 1.54178
_diffrn_reflns_av_R_equivalents 0.1161
_diffrn_reflns_av_sigmaI/netI 0.1511
_diffrn_reflns_limit_h_max 12
_diffrn_reflns_limit_h_min -12
_diffrn_reflns_limit_k_max 15
_diffrn_reflns_limit_k_min -16
_diffrn_reflns_limit_l_max 18
_diffrn_reflns_limit_l_min -14
_diffrn_reflns_number 10618
_diffrn_reflns_theta_full 60.17
_diffrn_reflns_theta_max 60.17
_diffrn_reflns_theta_min 2.93
_diffrn_standards_interval_time 60
_diffrn_standards_number 3
_exptl_absorpt_coefficient_mu 4.555
_exptl_absorpt_correction_T_max 0.509
_exptl_absorpt_correction_T_min 0.396
_exptl_absorpt_correction_type psi-scan
_exptl_crystal_colour Yellow
_exptl_crystal_density_diffrn 1.440
_exptl_crystal_density_method 'not measured'
_exptl_crystal_description plate
_exptl_crystal_F_000 1072
_exptl_crystal_size_max 0.29
_exptl_crystal_size_mid 0.12
_exptl_crystal_size_min 0.04
_refine_diff_density_max 0.577
_refine_diff_density_min -0.442
_refine_diff_density_rms 0.103
_refine_ls_extinction_coef 0.00025(17)
_refine_ls_extinction_expression Fc^*^=kFc[1+0.001xFc^2^\l^3^/sin(2\q)]^-1/4^
_refine_ls_extinction_method SHELXL
_refine_ls_goodness_of_fit_ref 1.023
_refine_ls_hydrogen_treatment riding
_refine_ls_matrix_type full
_refine_ls_number_parameters 470
_refine_ls_number_reflns 6928
_refine_ls_number_restraints 0
_refine_ls_restrained_S_all 1.023
_refine_ls_R_factor_all 0.1724
_refine_ls_R_factor_gt 0.1119
_refine_ls_shift/su_max 0.021
_refine_ls_shift/su_mean 0.004
_refine_ls_structure_factor_coef Fsqd
_refine_ls_weighting_details 'calc w=1/[\s^2^(Fo^2^)+(0.1721P)^2^+0.0000P] where P=(Fo^2^+2Fc^2^)/3'
_refine_ls_weighting_scheme calc
_refine_ls_wR_factor_gt 0.2884
_refine_ls_wR_factor_ref 0.3271
_reflns_number_gt 3543
_reflns_number_total 6928
_reflns_threshold_expression >2sigma(I)
_cod_data_source_file b003436n.txt
_cod_data_source_block hmcyni
_cod_depositor_comments
;
The following automatic conversions were performed:
'_atom_site_symetry_multiplicity' tag replaced with
'_atom_site_symmetry_multiplicity'.

Automatic conversion script
Id: cif_correct_tags 1440 2010-10-19 06:21:57Z saulius 

The following automatic conversions were performed:
'_symmetry_cell_setting' value 'Triclinic' changed to 'triclinic'
according to '/home/saulius/struct/CIF-dictionaries/cif_core.dic'
dictionary named 'cif_core.dic' version 2.4.1 from 2010-06-29.

Automatic conversion script
Id: cif_fix_enum 1527 2010-12-29 10:47:43Z saulius 

The following automatic conversions were performed:

'_exptl_absorpt_correction_type' tag value 'Psi-scans' was replaced
with 'psi-scan' value.

Automatic conversion script
Id: cif_fix_values 1646 2011-03-28 12:23:43Z adriana 

2018-03-15
Z value and formula fixed to values more according to usual
chemical conventions.                 miguel

The following automatic conversions were performed:

'_atom_sites_solution_hydrogens' value 'geometric' was changed to
'geom'.

Automatic conversion script
Id: cif_fix_values 6452 2018-10-05 10:23:21Z andrius 
;
_cod_original_sg_symbol_H-M P-1
_cod_original_formula_sum 'C80 H116 Cl12 N8 Ni2 O16 S2'
_cod_original_formula_units_Z 1
_cod_original_formula_weight 2052.75
_cod_database_code 7009759

loop_
_symmetry_equiv_pos_as_xyz
'x, y, z'
'-x, -y, -z'

loop_
_atom_site_label
_atom_site_type_symbol
_atom_site_fract_x
_atom_site_fract_y
_atom_site_fract_z
_atom_site_U_iso_or_equiv
_atom_site_adp_type
_atom_site_occupancy
_atom_site_symmetry_multiplicity
_atom_site_calc_flag
_atom_site_refinement_flags
_atom_site_disorder_assembly
_atom_site_disorder_group
Ni1 Ni 0.74615(12) 0.46983(10) 1.00936(9) 0.0267(4) Uani 1 1 d . . .
O1 O 0.8559(5) 0.4108(4) 1.0852(4) 0.0416(16) Uani 1 1 d . . .
C1 C 0.9714(7) 0.4527(7) 1.1441(6) 0.034(2) Uani 1 1 d . . .
C2 C 1.0236(8) 0.4044(6) 1.2095(6) 0.033(2) Uani 1 1 d . . .
C1A C 0.9551(8) 0.3095(7) 1.2178(7) 0.039(2) Uani 1 1 d . . .
H1A1 H 1.0192 0.2714 1.2405 0.047 Uiso 1 1 calc R . .
H1A2 H 0.8971 0.2731 1.1588 0.047 Uiso 1 1 calc R . .
N2A N 0.8766(7) 0.3225(6) 1.2796(5) 0.043(2) Uani 1 1 d . . .
H2A H 0.8327 0.2617 1.2772 0.052 Uiso 1 1 calc R . .
C3A C 0.9599(9) 0.3642(7) 1.3752(7) 0.046(2) Uani 1 1 d . . .
H3A1 H 1.0221 0.3234 1.3939 0.055 Uiso 1 1 calc R . .
H3A2 H 1.0092 0.4289 1.3802 0.055 Uiso 1 1 calc R . .
C4A C 0.8846(12) 0.3711(9) 1.4350(9) 0.069(4) Uani 1 1 d . . .
H4A1 H 0.8392 0.3062 1.4333 0.083 Uiso 1 1 calc R . .
H4A2 H 0.9430 0.3994 1.4960 0.083 Uiso 1 1 calc R . .
O5A O 0.7907(10) 0.4314(7) 1.4081(7) 0.085(3) Uani 1 1 d . . .
C6A C 0.7045(13) 0.3842(12) 1.3185(11) 0.088(5) Uani 1 1 d . . .
H6A1 H 0.6363 0.4202 1.2997 0.106 Uiso 1 1 calc R . .
H6A2 H 0.6632 0.3184 1.3179 0.106 Uiso 1 1 calc R . .
C7A C 0.7800(10) 0.3797(8) 1.2540(8) 0.055(3) Uani 1 1 d . . .
H7A1 H 0.7204 0.3505 1.1935 0.066 Uiso 1 1 calc R . .
H7A2 H 0.8222 0.4453 1.2549 0.066 Uiso 1 1 calc R . .
C3 C 1.1492(8) 0.4440(7) 1.2693(6) 0.039(2) Uani 1 1 d . . .
H3 H 1.1872 0.4085 1.3104 0.047 Uiso 1 1 calc R . .
C4 C 1.2211(7) 0.5339(6) 1.2708(6) 0.033(2) Uani 1 1 d . . .
C41 C 1.3553(9) 0.5767(7) 1.3425(6) 0.039(2) Uani 1 1 d . . .
C42 C 1.3331(11) 0.5930(9) 1.4331(8) 0.069(3) Uani 1 1 d . . .
H42A H 1.4153 0.6205 1.4804 0.103 Uiso 1 1 calc R . .
H42B H 1.2952 0.5315 1.4421 0.103 Uiso 1 1 calc R . .
H42C H 1.2749 0.6371 1.4333 0.103 Uiso 1 1 calc R . .
C43 C 1.4161(10) 0.6757(8) 1.3348(8) 0.061(3) Uani 1 1 d . . .
H43A H 1.4997 0.6994 1.3816 0.092 Uiso 1 1 calc R . .
H43B H 1.3600 0.7203 1.3405 0.092 Uiso 1 1 calc R . .
H43C H 1.4274 0.6708 1.2774 0.092 Uiso 1 1 calc R . .
C44 C 1.4452(9) 0.5089(10) 1.3421(8) 0.070(4) Uani 1 1 d . . .
H44A H 1.5286 0.5376 1.3879 0.105 Uiso 1 1 calc R . .
H44B H 1.4564 0.4968 1.2846 0.105 Uiso 1 1 calc R . .
H44C H 1.4091 0.4482 1.3534 0.105 Uiso 1 1 calc R . .
C5 C 1.1660(8) 0.5799(7) 1.2070(7) 0.043(2) Uani 1 1 d . . .
H5 H 1.2127 0.6400 1.2061 0.052 Uiso 1 1 calc R . .
C6 C 1.0428(8) 0.5428(6) 1.1417(6) 0.035(2) Uani 1 1 d . . .
C7 C 0.9910(8) 0.5980(7) 1.0805(6) 0.038(2) Uani 1 1 d . . .
H7 H 1.0452 0.6558 1.0818 0.045 Uiso 1 1 calc R . .
N8 N 0.8748(7) 0.5761(5) 1.0225(5) 0.0390(19) Uani 1 1 d . . .
C9 C 0.8239(8) 0.6351(8) 0.9595(7) 0.044(2) Uani 1 1 d . . .
H9 H 0.8161 0.6005 0.8996 0.053 Uiso 1 1 calc R . .
C10 C 0.9058(9) 0.7387(7) 0.9775(8) 0.049(3) Uani 1 1 d . . .
H10A H 0.9202 0.7733 1.0381 0.059 Uiso 1 1 calc R . .
H10B H 0.9904 0.7351 0.9717 0.059 Uiso 1 1 calc R . .
C11 C 0.8348(10) 0.7928(8) 0.9111(8) 0.057(3) Uani 1 1 d . . .
H11A H 0.8318 0.7625 0.8517 0.068 Uiso 1 1 calc R . .
H11B H 0.8839 0.8597 0.9258 0.068 Uiso 1 1 calc R . .
C12 C 0.6973(9) 0.7940(8) 0.9093(9) 0.062(3) Uani 1 1 d . . .
H12A H 0.6997 0.8318 0.9660 0.074 Uiso 1 1 calc R . .
H12B H 0.6546 0.8252 0.8621 0.074 Uiso 1 1 calc R . .
C13 C 0.6220(9) 0.6938(7) 0.8933(7) 0.043(2) Uani 1 1 d . . .
H13A H 0.6096 0.6591 0.8331 0.051 Uiso 1 1 calc R . .
H13B H 0.5362 0.6966 0.8972 0.051 Uiso 1 1 calc R . .
C14 C 0.6902(8) 0.6369(7) 0.9609(9) 0.052(3) Uani 1 1 d . . .
H14 H 0.6963 0.6694 1.0212 0.063 Uiso 1 1 calc R . .
N15 N 0.6331(7) 0.5333(5) 0.9455(6) 0.0422(19) Uani 1 1 d . . .
C16 C 0.5115(9) 0.4980(7) 0.8965(7) 0.043(2) Uani 1 1 d . . .
H16 H 0.4619 0.5414 0.8733 0.051 Uiso 1 1 calc R . .
C17 C 0.4493(8) 0.3988(6) 0.8758(6) 0.036(2) Uani 1 1 d . . .
C18 C 0.3257(8) 0.3657(6) 0.8074(6) 0.033(2) Uani 1 1 d . . .
H18 H 0.2863 0.4108 0.7786 0.039 Uiso 1 1 calc R . .
C19 C 0.2627(8) 0.2709(7) 0.7824(7) 0.044(2) Uani 1 1 d . . .
C191 C 0.1320(8) 0.2308(7) 0.7093(6) 0.041(2) Uani 1 1 d . . .
C192 C 0.1444(13) 0.1607(11) 0.6380(10) 0.091(5) Uani 1 1 d . . .
H19A H 0.2086 0.1909 0.6158 0.136 Uiso 1 1 calc R . .
H19B H 0.0615 0.1389 0.5902 0.136 Uiso 1 1 calc R . .
H19C H 0.1712 0.1057 0.6606 0.136 Uiso 1 1 calc R . .
C193 C 0.0793(12) 0.3130(10) 0.6644(11) 0.096(5) Uani 1 1 d . . .
H19D H 0.0664 0.3614 0.7082 0.145 Uiso 1 1 calc R . .
H19E H -0.0025 0.2851 0.6167 0.145 Uiso 1 1 calc R . .
H19F H 0.1415 0.3431 0.6405 0.145 Uiso 1 1 calc R . .
C194 C 0.0302(10) 0.1817(11) 0.7450(9) 0.081(4) Uani 1 1 d . . .
H19G H 0.0204 0.2284 0.7916 0.121 Uiso 1 1 calc R . .
H19H H 0.0589 0.1277 0.7688 0.121 Uiso 1 1 calc R . .
H19I H -0.0522 0.1582 0.6971 0.121 Uiso 1 1 calc R . .
C20 C 0.3238(8) 0.2046(7) 0.8298(6) 0.039(2) Uani 1 1 d . . .
H20 H 0.2814 0.1391 0.8155 0.046 Uiso 1 1 calc R . .
C21 C 0.4457(8) 0.2359(6) 0.8970(6) 0.034(2) Uani 1 1 d . . .
C1B C 0.5099(9) 0.1653(6) 0.9428(6) 0.039(2) Uani 1 1 d . . .
H1B1 H 0.4435 0.1143 0.9467 0.047 Uiso 1 1 calc R . .
H1B2 H 0.5651 0.1985 1.0034 0.047 Uiso 1 1 calc R . .
N2B N 0.5938(7) 0.1179(5) 0.8942(5) 0.0395(18) Uani 1 1 d . . .
H2B H 0.5448 0.0588 0.8596 0.047 Uiso 1 1 calc R . .
C3B C 0.6396(11) 0.1699(9) 0.8388(9) 0.063(3) Uani 1 1 d . . .
H3B1 H 0.6855 0.2351 0.8735 0.076 Uiso 1 1 calc R . .
H3B2 H 0.5648 0.1765 0.7905 0.076 Uiso 1 1 calc R . .
C4B C 0.7279(12) 0.1250(10) 0.7991(9) 0.071(4) Uani 1 1 d . . .
H4B1 H 0.6783 0.0651 0.7555 0.085 Uiso 1 1 calc R . .
H4B2 H 0.7625 0.1694 0.7678 0.085 Uiso 1 1 calc R . .
O5B O 0.8281(6) 0.1046(6) 0.8618(6) 0.062(2) Uani 1 1 d . . .
C6B C 0.7921(12) 0.0507(10) 0.9165(10) 0.078(4) Uani 1 1 d . . .
H6B1 H 0.8697 0.0443 0.9626 0.093 Uiso 1 1 calc R . .
H6B2 H 0.7451 -0.0144 0.8818 0.093 Uiso 1 1 calc R . .
C7B C 0.7030(11) 0.0997(12) 0.9617(9) 0.082(4) Uani 1 1 d . . .
H7B1 H 0.6715 0.0570 0.9956 0.098 Uiso 1 1 calc R . .
H7B2 H 0.7533 0.1609 1.0030 0.098 Uiso 1 1 calc R . .
C22 C 0.5128(7) 0.3326(6) 0.9208(6) 0.032(2) Uani 1 1 d . . .
O22 O 0.6257(5) 0.3573(4) 0.9846(4) 0.0394(15) Uani 1 1 d . . .
S1' S 0.6699(3) 0.0964(2) 1.19660(19) 0.0581(8) Uani 1 1 d . . .
O1' O 0.6293(10) 0.1696(7) 1.1464(7) 0.093(3) Uani 1 1 d . . .
O2' O 0.5597(9) 0.0427(7) 1.2159(6) 0.095(3) Uani 1 1 d . . .
O3' O 0.7240(9) 0.0280(7) 1.1499(6) 0.086(3) Uani 1 1 d . . .
O4' O 0.7681(7) 0.1488(6) 1.2826(5) 0.073(2) Uani 1 1 d . . .

loop_
_atom_site_aniso_label
_atom_site_aniso_U_11
_atom_site_aniso_U_22
_atom_site_aniso_U_33
_atom_site_aniso_U_23
_atom_site_aniso_U_13
_atom_site_aniso_U_12
Ni1 0.0212(7) 0.0297(8) 0.0289(8) 0.0115(6) 0.0068(6) 0.0026(5)
O1 0.025(3) 0.037(4) 0.054(4) 0.014(3) 0.001(3) 0.002(3)
C1 0.018(4) 0.047(5) 0.037(5) 0.006(4) 0.008(4) 0.019(4)
C2 0.031(5) 0.039(5) 0.035(5) 0.009(4) 0.020(4) 0.006(4)
C1A 0.031(5) 0.041(5) 0.053(6) 0.015(5) 0.019(5) 0.016(4)
N2A 0.041(4) 0.054(5) 0.050(5) 0.028(4) 0.028(4) 0.014(4)
C3A 0.047(5) 0.046(6) 0.045(6) 0.010(5) 0.019(5) 0.006(4)
C4A 0.080(8) 0.076(8) 0.081(9) 0.037(7) 0.057(8) 0.018(7)
O5A 0.110(7) 0.093(7) 0.091(7) 0.036(6) 0.072(7) 0.044(6)
C6A 0.070(8) 0.114(12) 0.113(13) 0.026(10) 0.056(9) 0.063(8)
C7A 0.063(7) 0.052(6) 0.080(8) 0.029(6) 0.050(7) 0.032(5)
C3 0.035(5) 0.053(6) 0.035(5) 0.016(5) 0.012(4) 0.015(4)
C4 0.022(4) 0.038(5) 0.039(5) 0.002(4) 0.018(4) 0.001(4)
C41 0.045(5) 0.041(5) 0.031(5) 0.010(4) 0.010(4) 0.014(4)
C42 0.061(7) 0.073(8) 0.048(7) -0.014(6) 0.009(6) -0.012(6)
C43 0.045(6) 0.061(7) 0.054(7) 0.009(6) -0.007(5) -0.007(5)
C44 0.030(5) 0.118(11) 0.060(8) 0.027(7) 0.007(5) 0.021(6)
C5 0.024(4) 0.051(6) 0.056(6) 0.026(5) 0.010(5) 0.003(4)
C6 0.040(5) 0.030(5) 0.033(5) 0.006(4) 0.013(4) -0.002(4)
C7 0.026(5) 0.061(6) 0.024(5) 0.017(4) 0.004(4) 0.006(4)
N8 0.032(4) 0.035(4) 0.049(5) 0.019(4) 0.008(4) 0.006(3)
C9 0.032(5) 0.068(7) 0.045(6) 0.036(5) 0.014(5) 0.019(5)
C10 0.033(5) 0.048(6) 0.066(7) 0.017(5) 0.019(5) -0.004(4)
C11 0.052(6) 0.041(6) 0.080(8) 0.021(6) 0.023(6) 0.008(5)
C12 0.043(6) 0.050(7) 0.084(9) 0.009(6) 0.016(6) 0.004(5)
C13 0.044(5) 0.035(5) 0.054(6) 0.024(5) 0.012(5) 0.018(4)
C14 0.018(4) 0.031(5) 0.093(9) 0.012(5) 0.002(5) -0.001(4)
N15 0.035(4) 0.038(5) 0.053(5) 0.020(4) 0.011(4) 0.004(3)
C16 0.042(6) 0.032(5) 0.059(7) 0.014(5) 0.021(5) 0.011(4)
C17 0.035(5) 0.031(5) 0.042(6) 0.019(4) 0.006(4) 0.010(4)
C18 0.034(5) 0.044(5) 0.029(5) 0.005(4) 0.020(4) 0.014(4)
C19 0.021(4) 0.044(6) 0.062(7) 0.000(5) 0.017(5) -0.004(4)
C191 0.030(5) 0.043(6) 0.032(5) 0.004(4) -0.007(4) -0.001(4)
C192 0.078(9) 0.097(11) 0.071(10) -0.018(8) 0.014(8) 0.005(8)
C193 0.051(7) 0.086(10) 0.115(13) 0.051(9) -0.031(7) -0.004(6)
C194 0.031(6) 0.135(12) 0.071(9) 0.037(8) 0.016(6) -0.010(6)
C20 0.036(5) 0.038(5) 0.041(6) 0.010(4) 0.013(4) 0.008(4)
C21 0.028(4) 0.034(5) 0.045(6) 0.014(4) 0.015(4) 0.015(4)
C1B 0.051(5) 0.024(5) 0.040(6) 0.007(4) 0.014(5) 0.006(4)
N2B 0.035(4) 0.036(4) 0.053(5) 0.017(4) 0.018(4) 0.010(3)
C3B 0.072(7) 0.074(8) 0.077(8) 0.048(7) 0.046(7) 0.038(6)
C4B 0.065(8) 0.090(9) 0.079(9) 0.022(7) 0.039(7) 0.045(7)
O5B 0.035(4) 0.075(5) 0.073(6) 0.010(4) 0.017(4) 0.011(3)
C6B 0.073(8) 0.086(9) 0.109(11) 0.052(9) 0.041(8) 0.063(7)
C7B 0.046(7) 0.135(13) 0.067(9) 0.043(9) 0.006(6) 0.034(7)
C22 0.011(4) 0.040(5) 0.042(5) 0.013(4) 0.005(4) 0.004(3)
O22 0.028(3) 0.046(4) 0.046(4) 0.021(3) 0.010(3) 0.006(3)
S1' 0.0583(17) 0.0573(18) 0.0521(17) 0.0125(14) 0.0183(14) -0.0062(13)
O1' 0.114(8) 0.083(7) 0.080(7) 0.032(6) 0.015(6) 0.036(6)
O2' 0.089(6) 0.096(7) 0.073(6) -0.009(5) 0.034(5) -0.040(5)
O3' 0.104(7) 0.078(6) 0.086(7) 0.003(5) 0.059(6) 0.011(5)
O4' 0.057(5) 0.082(6) 0.056(5) 0.025(4) -0.007(4) -0.013(4)

loop_
_atom_type_symbol
_atom_type_description
_atom_type_scat_dispersion_real
_atom_type_scat_dispersion_imag
_atom_type_scat_source
C C 0.0181 0.0091 'International Tables Vol C Tables 4.2.6.8 and 6.1.1.4'
H H 0.0000 0.0000 'International Tables Vol C Tables 4.2.6.8 and 6.1.1.4'
N N 0.0311 0.0180 'International Tables Vol C Tables 4.2.6.8 and 6.1.1.4'
O O 0.0492 0.0322 'International Tables Vol C Tables 4.2.6.8 and 6.1.1.4'
S S 0.3331 0.5567 'International Tables Vol C Tables 4.2.6.8 and 6.1.1.4'
Cl Cl 0.3639 0.7018 'International Tables Vol C Tables 4.2.6.8 and 6.1.1.4'
Ni Ni -3.0029 0.5091 'International Tables Vol C Tables 4.2.6.8 and 6.1.1.4'

loop_
_geom_angle_atom_site_label_1
_geom_angle_atom_site_label_2
_geom_angle_atom_site_label_3
_geom_angle
_geom_angle_site_symmetry_1
_geom_angle_site_symmetry_3
_geom_angle_publ_flag
N15 Ni1 O22 94.9(3) . . ?
N15 Ni1 O1 173.5(3) . . ?
O22 Ni1 O1 85.2(3) . . ?
N15 Ni1 N8 86.2(3) . . ?
O22 Ni1 N8 172.5(3) . . ?
O1 Ni1 N8 94.6(3) . . ?
C1 O1 Ni1 126.4(6) . . ?
O1 C1 C2 117.3(8) . . ?
O1 C1 C6 122.8(8) . . ?
C2 C1 C6 119.9(8) . . ?
C1 C2 C3 118.5(8) . . ?
C1 C2 C1A 123.7(8) . . ?
C3 C2 C1A 117.8(8) . . ?
C2 C1A N2A 112.4(7) . . ?
C7A N2A C3A 108.7(8) . . ?
C7A N2A C1A 114.3(7) . . ?
C3A N2A C1A 113.1(7) . . ?
C4A C3A N2A 112.9(9) . . ?
O5A C4A C3A 109.9(9) . . ?
C6A O5A C4A 107.2(10) . . ?
O5A C6A C7A 110.5(10) . . ?
N2A C7A C6A 109.4(9) . . ?
C4 C3 C2 123.3(9) . . ?
C5 C4 C3 116.4(8) . . ?
C5 C4 C41 122.8(8) . . ?
C3 C4 C41 120.8(8) . . ?
C44 C41 C43 110.5(9) . . ?
C44 C41 C4 111.3(8) . . ?
C43 C41 C4 112.9(8) . . ?
C44 C41 C42 109.5(9) . . ?
C43 C41 C42 105.7(9) . . ?
C4 C41 C42 106.5(7) . . ?
C4 C5 C6 123.8(8) . . ?
C5 C6 C7 119.7(8) . . ?
C5 C6 C1 118.0(9) . . ?
C7 C6 C1 122.2(8) . . ?
N8 C7 C6 125.7(8) . . ?
C7 N8 C9 124.4(8) . . ?
C7 N8 Ni1 125.9(7) . . ?
C9 N8 Ni1 109.7(6) . . ?
N8 C9 C14 105.0(7) . . ?
N8 C9 C10 115.9(8) . . ?
C14 C9 C10 111.7(8) . . ?
C11 C10 C9 109.3(8) . . ?
C10 C11 C12 113.6(9) . . ?
C13 C12 C11 110.6(9) . . ?
C12 C13 C14 112.3(9) . . ?
N15 C14 C9 102.1(8) . . ?
N15 C14 C13 117.3(8) . . ?
C9 C14 C13 110.5(8) . . ?
C16 N15 C14 120.7(8) . . ?
C16 N15 Ni1 127.2(7) . . ?
C14 N15 Ni1 111.9(6) . . ?
N15 C16 C17 124.7(9) . . ?
C16 C17 C22 119.9(8) . . ?
C16 C17 C18 119.3(8) . . ?
C22 C17 C18 120.7(8) . . ?
C19 C18 C17 122.2(9) . . ?
C18 C19 C20 117.4(9) . . ?
C18 C19 C191 124.8(9) . . ?
C20 C19 C191 117.8(8) . . ?
C192 C191 C19 110.4(9) . . ?
C192 C191 C194 109.2(10) . . ?
C19 C191 C194 111.7(8) . . ?
C192 C191 C193 105.3(11) . . ?
C19 C191 C193 111.1(8) . . ?
C194 C191 C193 108.9(9) . . ?
C21 C20 C19 121.1(8) . . ?
C22 C21 C20 121.7(8) . . ?
C22 C21 C1B 117.9(8) . . ?
C20 C21 C1B 120.3(8) . . ?
C21 C1B N2B 112.7(7) . . ?
C3B N2B C7B 109.5(9) . . ?
C3B N2B C1B 117.1(7) . . ?
C7B N2B C1B 107.2(8) . . ?
N2B C3B C4B 115.0(10) . . ?
O5B C4B C3B 112.0(11) . . ?
C4B O5B C6B 114.8(9) . . ?
O5B C6B C7B 111.2(10) . . ?
N2B C7B C6B 109.8(10) . . ?
O22 C22 C21 118.7(8) . . ?
O22 C22 C17 124.4(8) . . ?
C21 C22 C17 116.8(8) . . ?
C22 O22 Ni1 126.0(6) . . ?
O3' S1' O1' 111.9(6) . . ?
O3' S1' O4' 110.0(6) . . ?
O1' S1' O4' 107.0(6) . . ?
O3' S1' O2' 109.4(6) . . ?
O1' S1' O2' 111.1(6) . . ?
O4' S1' O2' 107.3(5) . . ?

loop_
_geom_bond_atom_site_label_1
_geom_bond_atom_site_label_2
_geom_bond_distance
_geom_bond_site_symmetry_2
_geom_bond_publ_flag
Ni1 N15 1.824(8) . ?
Ni1 O22 1.832(6) . ?
Ni1 O1 1.854(6) . ?
Ni1 N8 1.859(7) . ?
O1 C1 1.321(10) . ?
C1 C2 1.385(12) . ?
C1 C6 1.422(12) . ?
C2 C3 1.399(13) . ?
C2 C1A 1.502(12) . ?
C1A N2A 1.527(10) . ?
N2A C7A 1.448(12) . ?
N2A C3A 1.507(13) . ?
C3A C4A 1.465(13) . ?
C4A O5A 1.462(14) . ?
O5A C6A 1.454(18) . ?
C6A C7A 1.530(15) . ?
C3 C4 1.400(12) . ?
C4 C5 1.355(13) . ?
C4 C41 1.541(12) . ?
C41 C44 1.496(14) . ?
C41 C43 1.517(14) . ?
C41 C42 1.552(14) . ?
C5 C6 1.408(13) . ?
C6 C7 1.407(13) . ?
C7 N8 1.298(11) . ?
N8 C9 1.464(11) . ?
C9 C14 1.497(12) . ?
C9 C10 1.549(13) . ?
C10 C11 1.521(15) . ?
C11 C12 1.522(14) . ?
C12 C13 1.487(13) . ?
C13 C14 1.550(14) . ?
C14 N15 1.470(11) . ?
N15 C16 1.309(12) . ?
C16 C17 1.419(12) . ?
C17 C22 1.428(12) . ?
C17 C18 1.427(12) . ?
C18 C19 1.362(12) . ?
C19 C20 1.436(14) . ?
C19 C191 1.520(13) . ?
C191 C192 1.460(16) . ?
C191 C194 1.550(13) . ?
C191 C193 1.576(15) . ?
C20 C21 1.405(13) . ?
C21 C22 1.399(12) . ?
C21 C1B 1.489(12) . ?
C1B N2B 1.557(11) . ?
N2B C3B 1.415(12) . ?
N2B C7B 1.452(13) . ?
C3B C4B 1.496(14) . ?
C4B O5B 1.363(14) . ?
O5B C6B 1.374(14) . ?
C6B C7B 1.582(16) . ?
C22 O22 1.311(10) . ?
S1' O3' 1.455(9) . ?
S1' O1' 1.468(9) . ?
S1' O4' 1.475(8) . ?
S1' O2' 1.489(8) . ?
